data_7135290
loop_
_publ_author_name
'Li, Xinrui'
'Zhou, Ningning'
'Tu, Deshuang'
'Lu, Chang-sheng'
'Yan, Hong'

_publ_section_title
;
 Metal-free regioselective B--O coupling in carboranes for constructing
 aggregation-induced emission luminogens
;
_journal_name_full 'Chemical Communications'
_journal_paper_doi 10.1039/D5CC03944D
_journal_year 2026
_chemical_formula_moiety 'C13 H19 B9 N2 O2'
_chemical_formula_sum 'C13 H19 B9 N2 O2'
_chemical_formula_weight 332.59
_space_group_crystal_system monoclinic
_space_group_IT_number 14
_space_group_name_Hall '-P 2yn'
_space_group_name_H-M_alt 'P 1 21/n 1'
_atom_sites_solution_hydrogens mixed
_audit_creation_date 2025-08-03
_audit_creation_method
;
Olex2 1.5
(compiled 2025.07.13 svn.rb7424aed for OlexSys, GUI svn.r7314)
;
_audit_update_record
;
2025-09-25 deposited with the CCDC.	2025-11-27 downloaded from the CCDC.
;
_cell_angle_alpha 90
_cell_angle_beta 106.649(3)
_cell_angle_gamma 90
_cell_formula_units_Z 4
_cell_length_a 9.3624(8)
_cell_length_b 15.5620(14)
_cell_length_c 12.4785(12)
_cell_measurement_reflns_used 2459
_cell_measurement_temperature 193.0
_cell_measurement_theta_max 26.17
_cell_measurement_theta_min 2.42
_cell_volume 1741.9(3)
_computing_cell_refinement 'SAINT V8.40B (?, 2016)'
_computing_data_collection 'Bruker SMART Apex III CCD diffractometer'
_computing_data_reduction 'SAINT V8.40B (?, 2016)'
_computing_molecular_graphics 'Olex2 1.5 (Dolomanov et al., 2009)'
_computing_publication_material 'Olex2 1.5 (Dolomanov et al., 2009)'
_computing_structure_refinement 'SHELXL 2014/7 (Sheldrick, 2015)'
_computing_structure_solution 'SHELXT 2014/5 (Sheldrick, 2014)'
_diffrn_ambient_temperature 193.0
_diffrn_measured_fraction_theta_full 0.999
_diffrn_measured_fraction_theta_max 0.999
_diffrn_measurement_device_type 'Bruker APEX-II CCD'
_diffrn_measurement_method '\f and \w scans'
_diffrn_radiation_type MoK\a
_diffrn_radiation_wavelength 0.71073
_diffrn_reflns_av_R_equivalents 0.0868
_diffrn_reflns_av_unetI/netI 0.0771
_diffrn_reflns_Laue_measured_fraction_full 0.999
_diffrn_reflns_Laue_measured_fraction_max 0.999
_diffrn_reflns_limit_h_max 12
_diffrn_reflns_limit_h_min -11
_diffrn_reflns_limit_k_max 20
_diffrn_reflns_limit_k_min -20
_diffrn_reflns_limit_l_max 15
_diffrn_reflns_limit_l_min -16
_diffrn_reflns_number 16624
_diffrn_reflns_point_group_measured_fraction_full 0.999
_diffrn_reflns_point_group_measured_fraction_max 0.999
_diffrn_reflns_theta_full 25.242
_diffrn_reflns_theta_max 27.486
_diffrn_reflns_theta_min 2.148
_diffrn_source_current 40.0
_diffrn_source_power 1.8
_diffrn_source_voltage 45.0
_diffrn_standards_number 0
_exptl_absorpt_coefficient_mu 0.075
_exptl_absorpt_correction_T_max 0.7456
_exptl_absorpt_correction_T_min 0.6374
_exptl_absorpt_correction_type none
_exptl_absorpt_process_details
;
SADABS-2016/2 (Bruker,2016/2) was used for absorption correction.
wR2(int) was 0.1541 before and 0.0659 after correction.
The Ratio of minimum to maximum transmission is 0.8549.
The \l/2 correction factor is Not present.
;
_exptl_crystal_colour 'clear light colourless'
_exptl_crystal_colour_lustre clear
_exptl_crystal_colour_modifier light
_exptl_crystal_colour_primary colourless
_exptl_crystal_density_diffrn 1.268
_exptl_crystal_description block
_exptl_crystal_F_000 688
_exptl_crystal_size_max 0.19
_exptl_crystal_size_mid 0.17
_exptl_crystal_size_min 0.14
_refine_diff_density_max 0.228
_refine_diff_density_min -0.223
_refine_diff_density_rms 0.047
_refine_ls_extinction_method none
_refine_ls_goodness_of_fit_ref 1.017
_refine_ls_hydrogen_treatment mixed
_refine_ls_matrix_type full
_refine_ls_number_parameters 251
_refine_ls_number_reflns 3996
_refine_ls_number_restraints 0
_refine_ls_restrained_S_all 1.017
_refine_ls_R_factor_all 0.1050
_refine_ls_R_factor_gt 0.0560
_refine_ls_shift/su_max 0.001
_refine_ls_shift/su_mean 0.000
_refine_ls_structure_factor_coef Fsqd
_refine_ls_weighting_details 'w=1/[\s^2^(Fo^2^)+(0.0581P)^2^+0.2852P] where P=(Fo^2^+2Fc^2^)/3'
_refine_ls_weighting_scheme calc
_refine_ls_wR_factor_gt 0.1223
_refine_ls_wR_factor_ref 0.1421
_reflns_Friedel_coverage 0.000
_reflns_number_gt 2495
_reflns_number_total 3996
_reflns_threshold_expression 'I > 2\s(I)'
_cod_data_source_file d5cc03944d2.cif
_cod_data_source_block ppppp_a
_cod_database_code 7135290
_shelx_shelxl_version_number 2014/7
_shelx_space_group_comment
;
The symmetry employed for this shelxl refinement is uniquely defined
by the following loop, which should always be used as a source of
symmetry information in preference to the above space-group names.
They are only intended as comments.
;
_shelx_estimated_absorpt_t_max 0.990
_shelx_estimated_absorpt_t_min 0.986
_olex2_refinement_description
;
1. Fixed Uiso
 At 1.2 times of:
  All B(H) groups, All C(H) groups
2.a Aromatic/amide H refined with riding coordinates:
 C009(H009), C00A(H00A), C00B(H00B), C00C(H00C), C00D(H00D), C00E(H00E),
 C00F(H00F), C00G(H00G), C00H(H00H)
2.b Boron cage BH refined with riding coordinates:
 B00L(H00L), B00M(H00M), B00N(H00N), B00O(H00O), B00P(H00P), B00Q(H00Q)
;
_olex2_submission_special_instructions 'No special instructions were received'

loop_
_space_group_symop_operation_xyz
'x, y, z'
'-x+1/2, y+1/2, -z+1/2'
'-x, -y, -z'
'x-1/2, -y-1/2, z-1/2'

loop_
_atom_site_label
_atom_site_type_symbol
_atom_site_fract_x
_atom_site_fract_y
_atom_site_fract_z
_atom_site_U_iso_or_equiv
_atom_site_adp_type
_atom_site_occupancy
_atom_site_site_symmetry_order
_atom_site_calc_flag
_atom_site_refinement_flags_posn
_atom_site_refinement_flags_adp
_atom_site_refinement_flags_occupancy
_atom_site_disorder_assembly
_atom_site_disorder_group
O001 O 0.73372(16) 0.84671(9) 0.45010(12) 0.0327(4) Uani 1 1 d . . . . .
N002 N 0.65368(17) 0.49635(10) 0.41640(13) 0.0266(4) Uani 1 1 d . . . . .
O003 O 0.6419(2) 0.79984(10) 0.58673(16) 0.0579(5) Uani 1 1 d . . . . .
N004 N 0.6955(2) 1.11659(12) 0.65722(16) 0.0426(5) Uani 1 1 d . . . . .
C005 C 0.6938(2) 0.94806(13) 0.58026(16) 0.0272(4) Uani 1 1 d . . . . .
C006 C 0.5482(2) 0.63867(13) 0.29171(16) 0.0283(5) Uani 1 1 d . . . . .
C007 C 0.5687(2) 0.73730(13) 0.29846(17) 0.0300(5) Uani 1 1 d . . . . .
C008 C 0.6865(2) 0.85710(13) 0.53993(18) 0.0318(5) Uani 1 1 d . . . . .
C009 C 0.5330(2) 0.44888(13) 0.36540(17) 0.0335(5) Uani 1 1 d . . . . .
H009 H 0.4612 0.4722 0.3021 0.040 Uiso 1 1 calc R U . . .
C00A C 0.7756(2) 1.01091(13) 0.54651(17) 0.0331(5) Uani 1 1 d . . . . .
H00A H 0.8320 0.9979 0.4962 0.040 Uiso 1 1 calc R U . . .
C00B C 0.6133(2) 0.97040(14) 0.65299(17) 0.0356(5) Uani 1 1 d . . . . .
H00B H 0.5564 0.9286 0.6783 0.043 Uiso 1 1 calc R U . . .
C00C C 0.6146(2) 0.33367(14) 0.49207(18) 0.0363(5) Uani 1 1 d . . . . .
H00C H 0.6015 0.2776 0.5179 0.044 Uiso 1 1 calc R U . . .
C00D C 0.7550(2) 0.46212(14) 0.50544(18) 0.0361(5) Uani 1 1 d . . . . .
H00D H 0.8407 0.4948 0.5422 0.043 Uiso 1 1 calc R U . . .
C00E C 0.7382(2) 0.38153(14) 0.54462(19) 0.0396(6) Uani 1 1 d . . . . .
H00E H 0.8115 0.3590 0.6076 0.048 Uiso 1 1 calc R U . . .
C00F C 0.5100(2) 0.36839(14) 0.40128(19) 0.0377(5) Uani 1 1 d . . . . .
H00F H 0.4230 0.3368 0.3641 0.045 Uiso 1 1 calc R U . . .
C00G C 0.7737(3) 1.09326(14) 0.58764(18) 0.0401(6) Uani 1 1 d . . . . .
H00G H 0.8315 1.1359 0.5650 0.048 Uiso 1 1 calc R U . . .
C00H C 0.6170(3) 1.05458(14) 0.68822(19) 0.0408(6) Uani 1 1 d . . . . .
H00H H 0.5602 1.0694 0.7376 0.049 Uiso 1 1 calc R U . . .
B00I B 0.6804(2) 0.58542(14) 0.37255(18) 0.0260(5) Uani 1 1 d . . . . .
B00J B 0.7192(3) 0.76382(15) 0.39466(19) 0.0293(5) Uani 1 1 d . . . . .
B00K B 0.8140(3) 0.66109(15) 0.4508(2) 0.0302(5) Uani 1 1 d . . . . .
B00L B 0.8671(3) 0.72209(15) 0.3456(2) 0.0309(5) Uani 1 1 d . . . . .
H00L H 0.9797 0.7533 0.3683 0.037 Uiso 1 1 calc R U . . .
B00M B 0.8382(3) 0.60782(15) 0.3302(2) 0.0297(5) Uani 1 1 d . . . . .
H00M H 0.9320 0.5609 0.3412 0.036 Uiso 1 1 calc R U . . .
B00N B 0.6684(2) 0.58931(15) 0.22850(18) 0.0287(5) Uani 1 1 d . . . . .
H00N H 0.6467 0.5316 0.1725 0.034 Uiso 1 1 calc R U . . .
B00O B 0.7122(3) 0.77017(16) 0.2488(2) 0.0325(6) Uani 1 1 d . . . . .
H00O H 0.7213 0.8324 0.2061 0.039 Uiso 1 1 calc R U . . .
B00P B 0.7840(3) 0.67556(16) 0.2100(2) 0.0329(6) Uani 1 1 d . . . . .
H00P H 0.8427 0.6749 0.1435 0.040 Uiso 1 1 calc R U . . .
B00Q B 0.5875(3) 0.68964(16) 0.1796(2) 0.0326(6) Uani 1 1 d . . . . .
H00Q H 0.5108 0.6978 0.0931 0.039 Uiso 1 1 calc R U . . .
H00K H 0.8958(19) 0.6507(11) 0.5298(15) 0.021(5) Uiso 1 1 d . . . . .
H007 H 0.477(2) 0.7710(13) 0.2813(17) 0.035(6) Uiso 1 1 d . . . . .
H006 H 0.445(2) 0.6188(12) 0.2732(15) 0.028(5) Uiso 1 1 d . . . . .
H00J H 0.706(2) 0.6960(14) 0.4621(18) 0.044(6) Uiso 1 1 d . . . . .

loop_
_atom_site_aniso_label
_atom_site_aniso_U_11
_atom_site_aniso_U_22
_atom_site_aniso_U_33
_atom_site_aniso_U_23
_atom_site_aniso_U_13
_atom_site_aniso_U_12
O001 0.0422(9) 0.0220(8) 0.0343(8) -0.0030(6) 0.0118(6) -0.0028(6)
N002 0.0282(9) 0.0225(9) 0.0295(9) -0.0016(7) 0.0090(7) -0.0005(7)
O003 0.0900(14) 0.0255(9) 0.0789(13) -0.0066(9) 0.0574(11) -0.0154(9)
N004 0.0536(12) 0.0290(11) 0.0433(11) -0.0046(9) 0.0107(9) 0.0015(9)
C005 0.0292(11) 0.0228(11) 0.0263(10) -0.0001(8) 0.0026(8) 0.0002(8)
C006 0.0242(11) 0.0267(12) 0.0325(11) -0.0040(9) 0.0059(8) -0.0028(8)
C007 0.0292(12) 0.0244(11) 0.0363(12) -0.0006(9) 0.0093(9) 0.0035(9)
C008 0.0331(12) 0.0252(12) 0.0379(12) -0.0004(9) 0.0117(9) -0.0021(9)
C009 0.0332(12) 0.0308(12) 0.0342(11) -0.0010(9) 0.0060(9) -0.0071(9)
C00A 0.0416(13) 0.0269(12) 0.0316(11) 0.0005(9) 0.0116(9) -0.0048(10)
C00B 0.0388(13) 0.0309(13) 0.0389(12) 0.0019(10) 0.0138(10) -0.0006(9)
C00C 0.0452(14) 0.0218(12) 0.0469(13) 0.0027(10) 0.0212(10) 0.0013(9)
C00D 0.0321(12) 0.0292(12) 0.0420(13) 0.0029(10) 0.0028(9) -0.0007(9)
C00E 0.0406(13) 0.0314(13) 0.0435(13) 0.0058(10) 0.0067(10) 0.0020(10)
C00F 0.0400(13) 0.0294(13) 0.0437(13) -0.0018(10) 0.0120(10) -0.0089(10)
C00G 0.0484(14) 0.0288(13) 0.0408(13) 0.0016(10) 0.0092(11) -0.0078(10)
C00H 0.0468(14) 0.0324(13) 0.0456(13) -0.0049(11) 0.0169(11) 0.0040(11)
B00I 0.0289(12) 0.0209(12) 0.0276(11) -0.0024(9) 0.0073(9) -0.0022(9)
B00J 0.0351(14) 0.0202(12) 0.0318(12) -0.0015(10) 0.0086(10) -0.0005(10)
B00K 0.0313(13) 0.0237(13) 0.0318(13) -0.0031(10) 0.0030(10) -0.0024(10)
B00L 0.0291(13) 0.0252(13) 0.0369(13) -0.0011(10) 0.0069(10) -0.0051(10)
B00M 0.0281(13) 0.0242(13) 0.0379(13) -0.0027(10) 0.0110(10) 0.0007(10)
B00N 0.0313(13) 0.0278(13) 0.0277(12) -0.0031(10) 0.0097(9) 0.0010(10)
B00O 0.0367(14) 0.0284(14) 0.0330(13) 0.0001(11) 0.0112(10) -0.0033(11)
B00P 0.0368(14) 0.0309(14) 0.0344(13) 0.0014(11) 0.0155(10) -0.0002(10)
B00Q 0.0373(14) 0.0306(14) 0.0280(12) 0.0013(10) 0.0062(10) 0.0005(11)

loop_
_atom_type_symbol
_atom_type_description
_atom_type_scat_dispersion_real
_atom_type_scat_dispersion_imag
_atom_type_scat_source
C C 0.0033 0.0016 'International Tables Vol C Tables 4.2.6.8 and 6.1.1.4'
H H 0.0000 0.0000 'International Tables Vol C Tables 4.2.6.8 and 6.1.1.4'
B B 0.0013 0.0007 'International Tables Vol C Tables 4.2.6.8 and 6.1.1.4'
N N 0.0061 0.0033 'International Tables Vol C Tables 4.2.6.8 and 6.1.1.4'
O O 0.0106 0.0060 'International Tables Vol C Tables 4.2.6.8 and 6.1.1.4'

loop_
_geom_angle_atom_site_label_1
_geom_angle_atom_site_label_2
_geom_angle_atom_site_label_3
_geom_angle
_geom_angle_site_symmetry_1
_geom_angle_site_symmetry_3
_geom_angle_publ_flag
C008 O001 B00J 120.16(17) . . ?
C009 N002 B00I 121.76(16) . . ?
C00D N002 C009 118.02(18) . . ?
C00D N002 B00I 120.16(16) . . ?
C00H N004 C00G 116.2(2) . . ?
C00A C005 C008 122.90(19) . . ?
C00B C005 C008 118.57(19) . . ?
C00B C005 C00A 118.5(2) . . ?
C007 C006 B00I 114.92(16) . . ?
C007 C006 B00N 112.27(17) . . ?
C007 C006 B00Q 62.53(13) . . ?
C007 C006 H006 115.2(11) . . ?
B00I C006 B00N 64.33(13) . . ?
B00I C006 B00Q 116.31(17) . . ?
B00I C006 H006 121.5(11) . . ?
B00N C006 B00Q 61.27(13) . . ?
B00N C006 H006 118.7(11) . . ?
B00Q C006 H006 112.2(11) . . ?
C006 C007 B00J 111.18(16) . . ?
C006 C007 B00O 112.04(17) . . ?
C006 C007 B00Q 64.19(13) . . ?
C006 C007 H007 115.8(12) . . ?
B00J C007 B00O 65.53(14) . . ?
B00J C007 B00Q 117.93(17) . . ?
B00J C007 H007 123.3(12) . . ?
B00O C007 B00Q 61.93(14) . . ?
B00O C007 H007 119.4(13) . . ?
B00Q C007 H007 110.2(12) . . ?
O001 C008 C005 113.88(17) . . ?
O003 C008 O001 124.4(2) . . ?
O003 C008 C005 121.7(2) . . ?
N002 C009 H009 118.8 . . ?
N002 C009 C00F 122.47(19) . . ?
C00F C009 H009 118.8 . . ?
C005 C00A H00A 120.8 . . ?
C005 C00A C00G 118.4(2) . . ?
C00G C00A H00A 120.8 . . ?
C005 C00B H00B 120.6 . . ?
C00H C00B C005 118.7(2) . . ?
C00H C00B H00B 120.6 . . ?
C00E C00C H00C 120.6 . . ?
C00E C00C C00F 118.9(2) . . ?
C00F C00C H00C 120.6 . . ?
N002 C00D H00D 119.0 . . ?
N002 C00D C00E 122.04(19) . . ?
C00E C00D H00D 119.0 . . ?
C00C C00E H00E 120.3 . . ?
C00D C00E C00C 119.5(2) . . ?
C00D C00E H00E 120.3 . . ?
C009 C00F C00C 119.1(2) . . ?
C009 C00F H00F 120.4 . . ?
C00C C00F H00F 120.4 . . ?
N004 C00G C00A 124.1(2) . . ?
N004 C00G H00G 117.9 . . ?
C00A C00G H00G 117.9 . . ?
N004 C00H C00B 124.0(2) . . ?
N004 C00H H00H 118.0 . . ?
C00B C00H H00H 118.0 . . ?
N002 B00I C006 121.34(17) . . ?
N002 B00I B00K 123.97(16) . . ?
N002 B00I B00M 121.84(17) . . ?
N002 B00I B00N 115.03(16) . . ?
C006 B00I B00K 107.39(16) . . ?
C006 B00I B00M 106.13(17) . . ?
C006 B00I B00N 61.69(13) . . ?
B00M B00I B00K 60.82(13) . . ?
B00M B00I B00N 59.84(13) . . ?
B00N B00I B00K 111.26(16) . . ?
O001 B00J C007 121.46(18) . . ?
O001 B00J B00K 127.84(17) . . ?
O001 B00J B00L 120.66(18) . . ?
O001 B00J B00O 113.79(17) . . ?
O001 B00J H00J 113.7(9) . . ?
C007 B00J B00K 106.20(16) . . ?
C007 B00J B00L 104.37(16) . . ?
C007 B00J B00O 59.64(13) . . ?
C007 B00J H00J 92.7(9) . . ?
B00K B00J H00J 39.5(9) . . ?
B00L B00J B00K 59.04(13) . . ?
B00L B00J B00O 58.86(13) . . ?
B00L B00J H00J 98.2(10) . . ?
B00O B00J B00K 107.54(16) . . ?
B00O B00J H00J 132.4(9) . . ?
B00I B00K B00J 100.14(15) . . ?
B00I B00K B00L 104.18(16) . . ?
B00I B00K H00K 127.2(10) . . ?
B00I B00K H00J 83.2(10) . . ?
B00J B00K H00K 127.7(10) . . ?
B00J B00K H00J 47.5(11) . . ?
B00L B00K B00J 58.38(13) . . ?
B00L B00K H00K 118.4(10) . . ?
B00L B00K H00J 105.5(11) . . ?
B00M B00K B00I 58.22(13) . . ?
B00M B00K B00J 104.06(16) . . ?
B00M B00K B00L 60.22(13) . . ?
B00M B00K H00K 118.3(10) . . ?
B00M B00K H00J 128.9(11) . . ?
H00K B00K H00J 111.4(14) . . ?
B00J B00L B00K 62.58(14) . . ?
B00J B00L H00L 121.4 . . ?
B00J B00L B00M 106.69(16) . . ?
B00J B00L B00P 107.40(16) . . ?
B00K B00L H00L 118.7 . . ?
B00M B00L B00K 59.51(13) . . ?
B00M B00L H00L 123.8 . . ?
B00O B00L B00J 61.02(13) . . ?
B00O B00L B00K 112.17(17) . . ?
B00O B00L H00L 121.2 . . ?
B00O B00L B00M 106.05(16) . . ?
B00O B00L B00P 58.54(13) . . ?
B00P B00L B00K 109.73(16) . . ?
B00P B00L H00L 122.3 . . ?
B00P B00L B00M 59.41(13) . . ?
B00I B00M B00K 60.96(13) . . ?
B00I B00M B00L 106.29(16) . . ?
B00I B00M H00M 122.4 . . ?
B00I B00M B00N 60.90(13) . . ?
B00I B00M B00P 108.16(17) . . ?
B00K B00M B00L 60.27(13) . . ?
B00K B00M H00M 118.9 . . ?
B00L B00M H00M 122.8 . . ?
B00N B00M B00K 112.25(16) . . ?
B00N B00M B00L 108.50(16) . . ?
B00N B00M H00M 119.9 . . ?
B00N B00M B00P 60.47(13) . . ?
B00P B00M B00K 111.06(17) . . ?
B00P B00M B00L 60.25(13) . . ?
B00P B00M H00M 120.8 . . ?
C006 B00N B00I 53.98(12) . . ?
C006 B00N B00M 99.84(15) . . ?
C006 B00N H00N 128.0 . . ?
C006 B00N B00P 102.92(16) . . ?
C006 B00N B00Q 59.60(13) . . ?
B00I B00N H00N 123.6 . . ?
B00I B00N B00P 107.06(16) . . ?
B00M B00N B00I 59.26(13) . . ?
B00M B00N H00N 123.3 . . ?
B00M B00N B00P 60.69(13) . . ?
B00M B00N B00Q 108.38(17) . . ?
B00P B00N H00N 122.1 . . ?
B00Q B00N B00I 106.10(16) . . ?
B00Q B00N H00N 120.7 . . ?
B00Q B00N B00P 60.33(14) . . ?
C007 B00O B00J 54.83(13) . . ?
C007 B00O B00L 101.66(17) . . ?
C007 B00O H00O 127.3 . . ?
C007 B00O B00P 104.66(17) . . ?
C007 B00O B00Q 59.05(13) . . ?
B00J B00O H00O 122.8 . . ?
B00L B00O B00J 60.12(14) . . ?
B00L B00O H00O 122.2 . . ?
B00P B00O B00J 109.16(17) . . ?
B00P B00O B00L 61.69(14) . . ?
B00P B00O H00O 120.6 . . ?
B00P B00O B00Q 61.12(14) . . ?
B00Q B00O B00J 106.42(17) . . ?
B00Q B00O B00L 109.45(17) . . ?
B00Q B00O H00O 120.8 . . ?
B00L B00P H00P 121.9 . . ?
B00M B00P B00L 60.33(13) . . ?
B00M B00P H00P 122.4 . . ?
B00N B00P B00L 107.27(17) . . ?
B00N B00P B00M 58.84(13) . . ?
B00N B00P H00P 122.4 . . ?
B00N B00P B00Q 59.43(13) . . ?
B00O B00P B00L 59.77(13) . . ?
B00O B00P B00M 107.75(17) . . ?
B00O B00P B00N 107.68(18) . . ?
B00O B00P H00P 121.6 . . ?
B00O B00P B00Q 59.93(14) . . ?
B00Q B00P B00L 107.03(17) . . ?
B00Q B00P B00M 106.21(17) . . ?
B00Q B00P H00P 122.7 . . ?
C006 B00Q B00N 59.13(13) . . ?
C006 B00Q B00O 101.19(16) . . ?
C006 B00Q B00P 102.52(16) . . ?
C006 B00Q H00Q 127.1 . . ?
C007 B00Q C006 53.27(12) . . ?
C007 B00Q B00N 102.96(16) . . ?
C007 B00Q B00O 59.02(13) . . ?
C007 B00Q B00P 103.01(16) . . ?
C007 B00Q H00Q 126.1 . . ?
B00N B00Q B00P 60.24(13) . . ?
B00N B00Q H00Q 121.7 . . ?
B00O B00Q B00N 107.55(17) . . ?
B00O B00Q B00P 58.95(14) . . ?
B00O B00Q H00Q 123.0 . . ?
B00P B00Q H00Q 123.8 . . ?

loop_
_geom_bond_atom_site_label_1
_geom_bond_atom_site_label_2
_geom_bond_distance
_geom_bond_site_symmetry_2
_geom_bond_publ_flag
O001 C008 1.328(2) . ?
O001 B00J 1.452(3) . ?
N002 C009 1.347(2) . ?
N002 C00D 1.347(2) . ?
N002 B00I 1.537(3) . ?
O003 C008 1.204(2) . ?
N004 C00G 1.336(3) . ?
N004 C00H 1.336(3) . ?
C005 C008 1.497(3) . ?
C005 C00A 1.381(3) . ?
C005 C00B 1.380(3) . ?
C006 C007 1.546(3) . ?
C006 B00I 1.588(3) . ?
C006 B00N 1.728(3) . ?
C006 B00Q 1.737(3) . ?
C006 H006 0.98(2) . ?
C007 B00J 1.621(3) . ?
C007 B00O 1.711(3) . ?
C007 B00Q 1.712(3) . ?
C007 H007 0.97(2) . ?
C009 H009 0.9500 . ?
C009 C00F 1.368(3) . ?
C00A H00A 0.9500 . ?
C00A C00G 1.382(3) . ?
C00B H00B 0.9500 . ?
C00B C00H 1.379(3) . ?
C00C H00C 0.9500 . ?
C00C C00E 1.374(3) . ?
C00C C00F 1.378(3) . ?
C00D H00D 0.9500 . ?
C00D C00E 1.371(3) . ?
C00E H00E 0.9500 . ?
C00F H00F 0.9500 . ?
C00G H00G 0.9500 . ?
C00H H00H 0.9500 . ?
B00I B00K 1.790(3) . ?
B00I B00M 1.741(3) . ?
B00I B00N 1.770(3) . ?
B00J B00K 1.865(3) . ?
B00J B00L 1.789(4) . ?
B00J B00O 1.805(3) . ?
B00J H00J 1.38(2) . ?
B00K B00L 1.802(3) . ?
B00K B00M 1.788(3) . ?
B00K H00K 1.074(17) . ?
B00K H00J 1.19(2) . ?
B00L H00L 1.1200 . ?
B00L B00M 1.801(3) . ?
B00L B00O 1.766(3) . ?
B00L B00P 1.799(3) . ?
B00M H00M 1.1200 . ?
B00M B00N 1.751(3) . ?
B00M B00P 1.784(3) . ?
B00N H00N 1.1200 . ?
B00N B00P 1.780(3) . ?
B00N B00Q 1.766(3) . ?
B00O H00O 1.1200 . ?
B00O B00P 1.743(3) . ?
B00O B00Q 1.761(3) . ?
B00P H00P 1.1200 . ?
B00P B00Q 1.782(4) . ?
B00Q H00Q 1.1200 . ?

loop_
_geom_torsion_atom_site_label_1
_geom_torsion_atom_site_label_2
_geom_torsion_atom_site_label_3
_geom_torsion_atom_site_label_4
_geom_torsion
_geom_torsion_site_symmetry_1
_geom_torsion_site_symmetry_2
_geom_torsion_site_symmetry_3
_geom_torsion_site_symmetry_4
_geom_torsion_publ_flag
O001 B00J B00K B00I 152.8(2) . . . . ?
O001 B00J B00K B00L -106.7(2) . . . . ?
O001 B00J B00K B00M -147.6(2) . . . . ?
O001 B00J B00L B00K 118.4(2) . . . . ?
O001 B00J B00L B00M 159.63(17) . . . . ?
O001 B00J B00L B00O -100.9(2) . . . . ?
O001 B00J B00L B00P -137.93(19) . . . . ?
O001 B00J B00O C007 -113.8(2) . . . . ?
O001 B00J B00O B00L 112.6(2) . . . . ?
O001 B00J B00O B00P 151.49(18) . . . . ?
O001 B00J B00O B00Q -144.02(18) . . . . ?
N002 C009 C00F C00C -0.9(3) . . . . ?
N002 C00D C00E C00C -0.1(4) . . . . ?
N002 B00I B00K B00J -149.03(19) . . . . ?
N002 B00I B00K B00L 151.24(18) . . . . ?
N002 B00I B00K B00M 110.6(2) . . . . ?
N002 B00I B00M B00K -114.0(2) . . . . ?
N002 B00I B00M B00L -155.12(17) . . . . ?
N002 B00I B00M B00N 102.4(2) . . . . ?
N002 B00I B00M B00P 141.51(18) . . . . ?
N002 B00I B00N C006 113.61(19) . . . . ?
N002 B00I B00N B00M -113.71(19) . . . . ?
N002 B00I B00N B00P -152.60(17) . . . . ?
N002 B00I B00N B00Q 144.16(17) . . . . ?
C005 C00A C00G N004 -1.0(3) . . . . ?
C005 C00B C00H N004 -0.7(3) . . . . ?
C006 C007 B00J O001 -153.65(19) . . . . ?
C006 C007 B00J B00K 4.3(2) . . . . ?
C006 C007 B00J B00L 65.7(2) . . . . ?
C006 C007 B00J B00O 105.42(19) . . . . ?
C006 C007 B00O B00J -104.12(18) . . . . ?
C006 C007 B00O B00L -64.26(19) . . . . ?
C006 C007 B00O B00P -0.8(2) . . . . ?
C006 C007 B00O B00Q 41.57(16) . . . . ?
C006 C007 B00Q B00N -34.05(15) . . . . ?
C006 C007 B00Q B00O -136.91(17) . . . . ?
C006 C007 B00Q B00P -96.04(17) . . . . ?
C006 B00I B00K B00J 1.2(2) . . . . ?
C006 B00I B00K B00L -58.5(2) . . . . ?
C006 B00I B00K B00M -99.12(18) . . . . ?
C006 B00I B00M B00K 101.24(17) . . . . ?
C006 B00I B00M B00L 60.11(19) . . . . ?
C006 B00I B00M B00N -42.35(15) . . . . ?
C006 B00I B00M B00P -3.3(2) . . . . ?
C006 B00I B00N B00M 132.69(17) . . . . ?
C006 B00I B00N B00P 93.79(18) . . . . ?
C006 B00I B00N B00Q 30.56(15) . . . . ?
C006 B00N B00P B00L 56.67(19) . . . . ?
C006 B00N B00P B00M 94.14(16) . . . . ?
C006 B00N B00P B00O -6.3(2) . . . . ?
C006 B00N B00P B00Q -43.26(14) . . . . ?
C006 B00N B00Q C007 31.52(14) . . . . ?
C006 B00N B00Q B00O 92.76(17) . . . . ?
C006 B00N B00Q B00P 129.25(16) . . . . ?
C007 C006 B00I N002 152.52(18) . . . . ?
C007 C006 B00I B00K 1.3(2) . . . . ?
C007 C006 B00I B00M -62.5(2) . . . . ?
C007 C006 B00I B00N -103.91(19) . . . . ?
C007 C006 B00N B00I 107.96(18) . . . . ?
C007 C006 B00N B00M 68.08(19) . . . . ?
C007 C006 B00N B00P 6.1(2) . . . . ?
C007 C006 B00N B00Q -37.55(16) . . . . ?
C007 C006 B00Q B00N 140.53(17) . . . . ?
C007 C006 B00Q B00O 36.66(15) . . . . ?
C007 C006 B00Q B00P 97.01(17) . . . . ?
C007 B00J B00K B00I -3.2(2) . . . . ?
C007 B00J B00K B00L 97.30(18) . . . . ?
C007 B00J B00K B00M 56.4(2) . . . . ?
C007 B00J B00L B00K -100.50(17) . . . . ?
C007 B00J B00L B00M -59.3(2) . . . . ?
C007 B00J B00L B00O 40.15(15) . . . . ?
C007 B00J B00L B00P 3.1(2) . . . . ?
C007 B00J B00O B00L -133.62(17) . . . . ?
C007 B00J B00O B00P -94.76(18) . . . . ?
C007 B00J B00O B00Q -30.27(16) . . . . ?
C007 B00O B00P B00L -95.53(17) . . . . ?
C007 B00O B00P B00M -57.5(2) . . . . ?
C007 B00O B00P B00N 4.6(2) . . . . ?
C007 B00O B00P B00Q 41.28(15) . . . . ?
C007 B00O B00Q C006 -33.92(14) . . . . ?
C007 B00O B00Q B00N -94.85(17) . . . . ?
C007 B00O B00Q B00P -131.90(17) . . . . ?
C008 O001 B00J C007 87.3(2) . . . . ?
C008 O001 B00J B00K -65.5(3) . . . . ?
C008 O001 B00J B00L -138.25(19) . . . . ?
C008 O001 B00J B00O 155.07(17) . . . . ?
C008 C005 C00A C00G 179.25(18) . . . . ?
C008 C005 C00B C00H -178.49(19) . . . . ?
C009 N002 C00D C00E 0.0(3) . . . . ?
C009 N002 B00I C006 19.8(3) . . . . ?
C009 N002 B00I B00K 166.12(19) . . . . ?
C009 N002 B00I B00M -119.8(2) . . . . ?
C009 N002 B00I B00N -51.0(2) . . . . ?
C00A C005 C008 O001 -15.6(3) . . . . ?
C00A C005 C008 O003 164.1(2) . . . . ?
C00A C005 C00B C00H 0.5(3) . . . . ?
C00B C005 C008 O001 163.30(17) . . . . ?
C00B C005 C008 O003 -17.0(3) . . . . ?
C00B C005 C00A C00G 0.3(3) . . . . ?
C00D N002 C009 C00F 0.5(3) . . . . ?
C00D N002 B00I C006 -162.87(19) . . . . ?
C00D N002 B00I B00K -16.5(3) . . . . ?
C00D N002 B00I B00M 57.6(3) . . . . ?
C00D N002 B00I B00N 126.3(2) . . . . ?
C00E C00C C00F C009 0.8(3) . . . . ?
C00F C00C C00E C00D -0.3(3) . . . . ?
C00G N004 C00H C00B 0.1(3) . . . . ?
C00H N004 C00G C00A 0.8(3) . . . . ?
B00I N002 C009 C00F 177.9(2) . . . . ?
B00I N002 C00D C00E -177.5(2) . . . . ?
B00I C006 C007 B00J -3.7(2) . . . . ?
B00I C006 C007 B00O 67.5(2) . . . . ?
B00I C006 C007 B00Q 108.02(19) . . . . ?
B00I C006 B00N B00M -39.88(15) . . . . ?
B00I C006 B00N B00P -101.84(17) . . . . ?
B00I C006 B00N B00Q -145.51(17) . . . . ?
B00I C006 B00Q C007 -105.83(19) . . . . ?
B00I C006 B00Q B00N 34.71(17) . . . . ?
B00I C006 B00Q B00O -69.2(2) . . . . ?
B00I C006 B00Q B00P -8.8(2) . . . . ?
B00I B00K B00L B00J 93.31(17) . . . . ?
B00I B00K B00L B00M -39.61(15) . . . . ?
B00I B00K B00L B00O 56.5(2) . . . . ?
B00I B00K B00L B00P -6.6(2) . . . . ?
B00I B00K B00M B00L 133.36(17) . . . . ?
B00I B00K B00M B00N 34.09(16) . . . . ?
B00I B00K B00M B00P 99.69(18) . . . . ?
B00I B00M B00N C006 37.11(14) . . . . ?
B00I B00M B00N B00P 136.49(17) . . . . ?
B00I B00M B00N B00Q 98.19(17) . . . . ?
B00I B00M B00P B00L 98.77(18) . . . . ?
B00I B00M B00P B00N -39.28(15) . . . . ?
B00I B00M B00P B00O 61.0(2) . . . . ?
B00I B00M B00P B00Q -1.9(2) . . . . ?
B00I B00N B00P B00L 0.8(2) . . . . ?
B00I B00N B00P B00M 38.24(15) . . . . ?
B00I B00N B00P B00O -62.2(2) . . . . ?
B00I B00N B00P B00Q -99.16(17) . . . . ?
B00I B00N B00Q C006 -28.47(14) . . . . ?
B00I B00N B00Q C007 3.0(2) . . . . ?
B00I B00N B00Q B00O 64.3(2) . . . . ?
B00I B00N B00Q B00P 100.77(17) . . . . ?
B00J O001 C008 O003 6.6(3) . . . . ?
B00J O001 C008 C005 -173.76(17) . . . . ?
B00J C007 B00O B00L 39.86(15) . . . . ?
B00J C007 B00O B00P 103.33(18) . . . . ?
B00J C007 B00O B00Q 145.68(18) . . . . ?
B00J C007 B00Q C006 101.41(19) . . . . ?
B00J C007 B00Q B00N 67.4(2) . . . . ?
B00J C007 B00Q B00O -35.50(18) . . . . ?
B00J C007 B00Q B00P 5.4(2) . . . . ?
B00J B00K B00L B00M -132.92(16) . . . . ?
B00J B00K B00L B00O -36.80(16) . . . . ?
B00J B00K B00L B00P -99.89(18) . . . . ?
B00J B00K B00M B00I -93.35(17) . . . . ?
B00J B00K B00M B00L 40.01(14) . . . . ?
B00J B00K B00M B00N -59.3(2) . . . . ?
B00J B00K B00M B00P 6.3(2) . . . . ?
B00J B00L B00M B00I -1.3(2) . . . . ?
B00J B00L B00M B00K -42.74(16) . . . . ?
B00J B00L B00M B00N 62.9(2) . . . . ?
B00J B00L B00M B00P 100.68(17) . . . . ?
B00J B00L B00O C007 -37.17(14) . . . . ?
B00J B00L B00O B00P -137.68(17) . . . . ?
B00J B00L B00O B00Q -98.22(18) . . . . ?
B00J B00L B00P B00M -99.46(18) . . . . ?
B00J B00L B00P B00N -62.7(2) . . . . ?
B00J B00L B00P B00O 38.11(16) . . . . ?
B00J B00L B00P B00Q -0.2(2) . . . . ?
B00J B00O B00P B00L -38.17(16) . . . . ?
B00J B00O B00P B00M -0.2(2) . . . . ?
B00J B00O B00P B00N 61.9(2) . . . . ?
B00J B00O B00P B00Q 98.64(18) . . . . ?
B00J B00O B00Q C006 -5.2(2) . . . . ?
B00J B00O B00Q C007 28.71(15) . . . . ?
B00J B00O B00Q B00N -66.1(2) . . . . ?
B00J B00O B00Q B00P -103.19(18) . . . . ?
B00K B00I B00M B00L -41.13(15) . . . . ?
B00K B00I B00M B00N -143.59(17) . . . . ?
B00K B00I B00M B00P -104.50(18) . . . . ?
B00K B00I B00N C006 -98.90(18) . . . . ?
B00K B00I B00N B00M 33.79(16) . . . . ?
B00K B00I B00N B00P -5.1(2) . . . . ?
B00K B00I B00N B00Q -68.3(2) . . . . ?
B00K B00J B00L B00M 41.21(15) . . . . ?
B00K B00J B00L B00O 140.65(17) . . . . ?
B00K B00J B00L B00P 103.65(17) . . . . ?
B00K B00J B00O C007 98.86(17) . . . . ?
B00K B00J B00O B00L -34.77(15) . . . . ?
B00K B00J B00O B00P 4.1(2) . . . . ?
B00K B00J B00O B00Q 68.6(2) . . . . ?
B00K B00L B00M B00I 41.47(15) . . . . ?
B00K B00L B00M B00N 105.59(18) . . . . ?
B00K B00L B00M B00P 143.42(18) . . . . ?
B00K B00L B00O C007 0.3(2) . . . . ?
B00K B00L B00O B00J 37.43(16) . . . . ?
B00K B00L B00O B00P -100.25(18) . . . . ?
B00K B00L B00O B00Q -60.8(2) . . . . ?
B00K B00L B00P B00M -33.06(16) . . . . ?
B00K B00L B00P B00N 3.7(2) . . . . ?
B00K B00L B00P B00O 104.51(19) . . . . ?
B00K B00L B00P B00Q 66.2(2) . . . . ?
B00K B00M B00N C006 3.0(2) . . . . ?
B00K B00M B00N B00I -34.11(16) . . . . ?
B00K B00M B00N B00P 102.39(19) . . . . ?
B00K B00M B00N B00Q 64.1(2) . . . . ?
B00K B00M B00P B00L 33.67(16) . . . . ?
B00K B00M B00P B00N -104.37(18) . . . . ?
B00K B00M B00P B00O -4.1(2) . . . . ?
B00K B00M B00P B00Q -67.0(2) . . . . ?
B00L B00J B00K B00I -100.49(17) . . . . ?
B00L B00J B00K B00M -40.94(15) . . . . ?
B00L B00J B00O C007 133.62(17) . . . . ?
B00L B00J B00O B00P 38.86(16) . . . . ?
B00L B00J B00O B00Q 103.36(18) . . . . ?
B00L B00K B00M B00I -133.36(17) . . . . ?
B00L B00K B00M B00N -99.27(18) . . . . ?
B00L B00K B00M B00P -33.67(16) . . . . ?
B00L B00M B00N C006 -61.6(2) . . . . ?
B00L B00M B00N B00I -98.76(18) . . . . ?
B00L B00M B00N B00P 37.74(16) . . . . ?
B00L B00M B00N B00Q -0.6(2) . . . . ?
B00L B00M B00P B00N -138.05(18) . . . . ?
B00L B00M B00P B00O -37.74(16) . . . . ?
B00L B00M B00P B00Q -100.68(18) . . . . ?
B00L B00O B00P B00M 37.99(16) . . . . ?
B00L B00O B00P B00N 100.08(18) . . . . ?
B00L B00O B00P B00Q 136.81(18) . . . . ?
B00L B00O B00Q C006 58.3(2) . . . . ?
B00L B00O B00Q C007 92.18(18) . . . . ?
B00L B00O B00Q B00N -2.7(2) . . . . ?
B00L B00O B00Q B00P -39.72(17) . . . . ?
B00L B00P B00Q C006 -57.4(2) . . . . ?
B00L B00P B00Q C007 -2.7(2) . . . . ?
B00L B00P B00Q B00N -100.36(18) . . . . ?
B00L B00P B00Q B00O 38.20(16) . . . . ?
B00M B00I B00K B00J 100.34(17) . . . . ?
B00M B00I B00K B00L 40.61(15) . . . . ?
B00M B00I B00N C006 -132.69(17) . . . . ?
B00M B00I B00N B00P -38.90(16) . . . . ?
B00M B00I B00N B00Q -102.13(18) . . . . ?
B00M B00K B00L B00J 132.92(16) . . . . ?
B00M B00K B00L B00O 96.12(18) . . . . ?
B00M B00K B00L B00P 33.02(16) . . . . ?
B00M B00L B00O C007 63.33(19) . . . . ?
B00M B00L B00O B00J 100.50(18) . . . . ?
B00M B00L B00O B00P -37.18(16) . . . . ?
B00M B00L B00O B00Q 2.3(2) . . . . ?
B00M B00L B00P B00N 36.80(16) . . . . ?
B00M B00L B00P B00O 137.57(18) . . . . ?
B00M B00L B00P B00Q 99.30(18) . . . . ?
B00M B00N B00P B00L -37.47(16) . . . . ?
B00M B00N B00P B00O -100.45(18) . . . . ?
B00M B00N B00P B00Q -137.40(17) . . . . ?
B00M B00N B00Q C006 -90.79(17) . . . . ?
B00M B00N B00Q C007 -59.3(2) . . . . ?
B00M B00N B00Q B00O 2.0(2) . . . . ?
B00M B00N B00Q B00P 38.46(16) . . . . ?
B00M B00P B00Q C006 5.8(2) . . . . ?
B00M B00P B00Q C007 60.5(2) . . . . ?
B00M B00P B00Q B00N -37.10(15) . . . . ?
B00M B00P B00Q B00O 101.46(18) . . . . ?
B00N C006 C007 B00J -74.7(2) . . . . ?
B00N C006 C007 B00O -3.5(2) . . . . ?
B00N C006 C007 B00Q 37.04(15) . . . . ?
B00N C006 B00I N002 -103.6(2) . . . . ?
B00N C006 B00I B00K 105.23(18) . . . . ?
B00N C006 B00I B00M 41.42(15) . . . . ?
B00N C006 B00Q C007 -140.53(17) . . . . ?
B00N C006 B00Q B00O -103.88(17) . . . . ?
B00N C006 B00Q B00P -43.52(15) . . . . ?
B00N B00I B00K B00J 66.9(2) . . . . ?
B00N B00I B00K B00L 7.2(2) . . . . ?
B00N B00I B00K B00M -33.42(16) . . . . ?
B00N B00I B00M B00K 143.59(17) . . . . ?
B00N B00I B00M B00L 102.46(17) . . . . ?
B00N B00I B00M B00P 39.08(16) . . . . ?
B00N B00M B00P B00L 138.05(18) . . . . ?
B00N B00M B00P B00O 100.31(18) . . . . ?
B00N B00M B00P B00Q 37.37(15) . . . . ?
B00N B00P B00Q C006 42.92(14) . . . . ?
B00N B00P B00Q C007 97.65(17) . . . . ?
B00N B00P B00Q B00O 138.56(18) . . . . ?
B00O C007 B00J O001 100.9(2) . . . . ?
B00O C007 B00J B00K -101.16(18) . . . . ?
B00O C007 B00J B00L -39.76(16) . . . . ?
B00O C007 B00Q C006 136.91(17) . . . . ?
B00O C007 B00Q B00N 102.87(17) . . . . ?
B00O C007 B00Q B00P 40.88(16) . . . . ?
B00O B00J B00K B00I -65.80(19) . . . . ?
B00O B00J B00K B00L 34.69(15) . . . . ?
B00O B00J B00K B00M -6.2(2) . . . . ?
B00O B00J B00L B00K -140.65(17) . . . . ?
B00O B00J B00L B00M -99.44(17) . . . . ?
B00O B00J B00L B00P -37.00(16) . . . . ?
B00O B00L B00M B00I -65.2(2) . . . . ?
B00O B00L B00M B00K -106.64(18) . . . . ?
B00O B00L B00M B00N -1.0(2) . . . . ?
B00O B00L B00M B00P 36.79(16) . . . . ?
B00O B00L B00P B00M -137.57(18) . . . . ?
B00O B00L B00P B00N -100.77(18) . . . . ?
B00O B00L B00P B00Q -38.28(16) . . . . ?
B00O B00P B00Q C006 -95.64(17) . . . . ?
B00O B00P B00Q C007 -40.91(15) . . . . ?
B00O B00P B00Q B00N -138.56(18) . . . . ?
B00P B00L B00M B00I -101.95(18) . . . . ?
B00P B00L B00M B00K -143.42(18) . . . . ?
B00P B00L B00M B00N -37.83(16) . . . . ?
B00P B00L B00O C007 100.51(17) . . . . ?
B00P B00L B00O B00J 137.68(17) . . . . ?
B00P B00L B00O B00Q 39.47(17) . . . . ?
B00P B00M B00N C006 -99.38(17) . . . . ?
B00P B00M B00N B00I -136.49(17) . . . . ?
B00P B00M B00N B00Q -38.30(16) . . . . ?
B00P B00N B00Q C006 -129.25(16) . . . . ?
B00P B00N B00Q C007 -97.73(17) . . . . ?
B00P B00N B00Q B00O -36.49(16) . . . . ?
B00P B00O B00Q C006 97.98(17) . . . . ?
B00P B00O B00Q C007 131.90(17) . . . . ?
B00P B00O B00Q B00N 37.05(16) . . . . ?
B00Q C006 C007 B00J -111.75(19) . . . . ?
B00Q C006 C007 B00O -40.56(16) . . . . ?
B00Q C006 B00I N002 -137.21(19) . . . . ?
B00Q C006 B00I B00K 71.6(2) . . . . ?
B00Q C006 B00I B00M 7.8(2) . . . . ?
B00Q C006 B00I B00N -33.64(16) . . . . ?
B00Q C006 B00N B00I 145.51(17) . . . . ?
B00Q C006 B00N B00M 105.63(17) . . . . ?
B00Q C006 B00N B00P 43.66(15) . . . . ?
B00Q C007 B00J O001 135.2(2) . . . . ?
B00Q C007 B00J B00K -66.9(2) . . . . ?
B00Q C007 B00J B00L -5.5(2) . . . . ?
B00Q C007 B00J B00O 34.27(18) . . . . ?
B00Q C007 B00O B00J -145.68(18) . . . . ?
B00Q C007 B00O B00L -105.83(17) . . . . ?
B00Q C007 B00O B00P -42.35(15) . . . . ?
B00Q B00N B00P B00L 99.93(18) . . . . ?
B00Q B00N B00P B00M 137.40(17) . . . . ?
B00Q B00N B00P B00O 36.95(16) . . . . ?
B00Q B00O B00P B00L -136.81(18) . . . . ?
B00Q B00O B00P B00M -98.82(18) . . . . ?
B00Q B00O B00P B00N -36.73(16) . . . . ?
